data_9005059
loop_
_publ_author_name
'Rinaldi, R.'
'Sacerdoti, M.'
'Passaglia, E.'

_publ_section_title
;
 Stratlingite: crystal structure, chemistry, and a reexamination
 of its polytype vertumnite
;
_journal_name_full 'European Journal of Mineralogy'
_journal_page_first 841
_journal_page_last 849
_journal_paper_doi 10.1127/ejm/2/6/0841
_journal_volume 2
_journal_year 1990
_chemical_formula_sum 'Al2.11 Ca2 H18 O16.25 Si1.11'
_chemical_name_mineral Stratlingite
_space_group_IT_number 166
_symmetry_space_group_name_Hall '-R 3 2"'
_symmetry_space_group_name_H-M 'R -3 m :H'
_cell_angle_alpha 90
_cell_angle_beta 90
_cell_angle_gamma 120
_cell_formula_units_Z 3
_cell_length_a 5.745
_cell_length_b 5.745
_cell_length_c 37.77
_cell_volume 1079.587
_database_code_amcsd 0006404
_exptl_crystal_density_diffrn 2.060
_cod_original_sg_symbol_H-M 'R -3 m'
_cod_original_formula_sum 'Al2.11 Ca2 Si1.11 O16.25 H18'
_cod_database_code 9005059

loop_
_space_group_symop_operation_xyz
x,y,z
2/3+x,1/3+y,1/3+z
1/3+x,2/3+y,2/3+z
x,x-y,z
2/3+x,1/3+x-y,1/3+z
1/3+x,2/3+x-y,2/3+z
y,x,-z
2/3+y,1/3+x,1/3-z
1/3+y,2/3+x,2/3-z
-x+y,y,z
2/3-x+y,1/3+y,1/3+z
1/3-x+y,2/3+y,2/3+z
-x,-x+y,-z
2/3-x,1/3-x+y,1/3-z
1/3-x,2/3-x+y,2/3-z
-y,-x,z
2/3-y,1/3-x,1/3+z
1/3-y,2/3-x,2/3+z
x-y,-y,-z
2/3+x-y,1/3-y,1/3-z
1/3+x-y,2/3-y,2/3-z
y,-x+y,-z
2/3+y,1/3-x+y,1/3-z
1/3+y,2/3-x+y,2/3-z
-x+y,-x,z
2/3-x+y,1/3-x,1/3+z
1/3-x+y,2/3-x,2/3+z
-x,-y,-z
2/3-x,1/3-y,1/3-z
1/3-x,2/3-y,2/3-z
-y,x-y,z
2/3-y,1/3+x-y,1/3+z
1/3-y,2/3+x-y,2/3+z
x-y,x,-z
2/3+x-y,1/3+x,1/3-z
1/3+x-y,2/3+x,2/3-z

loop_
_atom_site_label
_atom_site_fract_x
_atom_site_fract_y
_atom_site_fract_z
_atom_site_occupancy
_atom_site_U_iso_or_equiv
_atom_site_type_symbol
_atom_site_attached_hydrogens
Al 0.00000 0.00000 0.00000 1.00000 0.01400 Al 0
Ca 0.33333 0.66667 0.01420 1.00000 0.01600 Ca 0
Al1 0.00000 0.00000 0.12370 0.27000 0.03200 Al 0
Si1 0.00000 0.00000 0.12370 0.27000 0.03200 Si 0
Al2 0.66667 0.33333 0.12270 0.28500 0.03300 Al 0
Si2 0.66667 0.33333 0.12270 0.28500 0.03300 Si 0
O1 0.66667 0.33333 0.16620 1.00000 0.08600 O 0
O-H1 0.83000 0.17000 0.10670 1.00000 0.11200 O 1
O-H2 0.74900 0.05400 0.02680 0.50000 0.01200 O 1
Wat1 0.33333 0.66667 0.16670 0.25000 0.09800 O 2
Wat2 0.33333 0.66667 0.08120 1.00000 0.03500 O 2

loop_
_cod_changelog_entry_id
_cod_changelog_entry_author
_cod_changelog_entry_date
_cod_changelog_entry_text
1
;cod-tools version 3.8.0
Id: cif_guess_AMCSD_atom_types 9581 2023-05-17 12:35:41Z saulius
;
2023-05-23T09:19:13+03:00
;Derived atom types and hydrogen counts
from atom names that follow the AMCSD naming convention
(Wat == water, O-H == hydroxyl).
;

loop_
_cod_related_entry_id
_cod_related_entry_database
_cod_related_entry_code
1 AMCSD 0006404
